data_7210553
loop_
_publ_author_name
'Li, Zuo-Xi'
'Chu, Xin'
'Cui, Guang-Hua'
'Liu, Yu'
'Li, Le'
'Xue, Gang-Lin'

_publ_section_title
;
 Benzoate acid-dependent formation of a series of interpenetrating
 metal--organic frameworks based on the
 cobalt&#x2229;1,4-bis(imidazolyl)benzene coordination substrate
;
_journal_issue 6
_journal_name_full CrystEngComm
_journal_page_first 1984
_journal_paper_doi 10.1039/c0ce00865f
_journal_volume 13
_journal_year 2011
_chemical_formula_sum 'C58 H0 Co2 N0 O0'
_chemical_formula_weight 814.44
_chemical_name_systematic
;
?
;
_space_group_IT_number 2
_symmetry_space_group_name_Hall '-P 1'
_symmetry_space_group_name_H-M 'P -1'
_atom_sites_solution_hydrogens geom
_atom_sites_solution_primary direct
_atom_sites_solution_secondary difmap
_audit_creation_method SHELXL-97
_cell_angle_alpha 69.57(3)
_cell_angle_beta 75.68(3)
_cell_angle_gamma 70.86(3)
_cell_formula_units_Z 1
_cell_length_a 7.8571(16)
_cell_length_b 10.889(2)
_cell_length_c 11.869(2)
_cell_measurement_temperature 293(2)
_cell_volume 888.8(4)
_computing_structure_refinement 'SHELXL-97 (Sheldrick, 1997)'
_computing_structure_solution 'SHELXS-97 (Sheldrick, 1990)'
_diffrn_ambient_temperature 293(2)
_diffrn_measured_fraction_theta_full 0.998
_diffrn_measured_fraction_theta_max 0.998
_diffrn_radiation_monochromator graphite
_diffrn_radiation_source 'fine-focus sealed tube'
_diffrn_radiation_type MoK\a
_diffrn_radiation_wavelength 0.71073
_diffrn_reflns_av_R_equivalents 0.0634
_diffrn_reflns_av_sigmaI/netI 0.0779
_diffrn_reflns_limit_h_max 9
_diffrn_reflns_limit_h_min -9
_diffrn_reflns_limit_k_max 12
_diffrn_reflns_limit_k_min -12
_diffrn_reflns_limit_l_max 14
_diffrn_reflns_limit_l_min -14
_diffrn_reflns_number 7822
_diffrn_reflns_theta_full 25.02
_diffrn_reflns_theta_max 25.02
_diffrn_reflns_theta_min 3.10
_exptl_absorpt_coefficient_mu 0.977
_exptl_crystal_density_diffrn 1.522
_exptl_crystal_density_method 'not measured'
_exptl_crystal_F_000 402
_refine_diff_density_max 0.767
_refine_diff_density_min -0.641
_refine_diff_density_rms 0.132
_refine_ls_extinction_method none
_refine_ls_goodness_of_fit_ref 1.168
_refine_ls_hydrogen_treatment mixed
_refine_ls_matrix_type full
_refine_ls_number_parameters 257
_refine_ls_number_reflns 3132
_refine_ls_number_restraints 0
_refine_ls_restrained_S_all 1.168
_refine_ls_R_factor_all 0.0823
_refine_ls_R_factor_gt 0.0668
_refine_ls_shift/su_max 0.000
_refine_ls_shift/su_mean 0.000
_refine_ls_structure_factor_coef Fsqd
_refine_ls_weighting_details 'calc w=1/[\s^2^(Fo^2^)+(0.0620P)^2^+3.4625P] where P=(Fo^2^+2Fc^2^)/3'
_refine_ls_weighting_scheme calc
_refine_ls_wR_factor_gt 0.1783
_refine_ls_wR_factor_ref 0.1864
_reflns_number_gt 2581
_reflns_number_total 3132
_reflns_threshold_expression >2sigma(I)
_cod_data_source_file c0ce00865f.txt
_cod_data_source_block 1
_cod_original_cell_volume 888.8(3)
_cod_database_code 7210553

loop_
_symmetry_equiv_pos_as_xyz
'x, y, z'
'-x, -y, -z'

loop_
_atom_site_label
_atom_site_type_symbol
_atom_site_fract_x
_atom_site_fract_y
_atom_site_fract_z
_atom_site_U_iso_or_equiv
_atom_site_adp_type
_atom_site_occupancy
_atom_site_symmetry_multiplicity
_atom_site_calc_flag
_atom_site_refinement_flags
Co1 Co 0.59716(10) 0.12143(8) 0.65260(7) 0.0222(3) Uani 1 1 d .
O1 O 0.3262(6) 0.1836(4) 0.6341(4) 0.0330(10) Uani 1 1 d .
O3 O 0.8097(6) 0.1249(4) 0.7178(4) 0.0333(10) Uani 1 1 d .
O2 O 0.4454(5) 0.3501(4) 0.6076(4) 0.0306(10) Uani 1 1 d .
O4 O 0.5789(5) 0.1048(4) 0.8660(4) 0.0334(10) Uani 1 1 d .
N1 N 0.7072(7) 0.1620(5) 0.4680(4) 0.0272(11) Uani 1 1 d .
N3 N 0.6966(7) 0.7020(5) -0.1609(4) 0.0283(12) Uani 1 1 d .
C4 C 0.7452(9) 0.3845(6) 0.1646(5) 0.0289(14) Uani 1 1 d .
C1 C 0.6664(9) 0.2817(6) 0.3861(5) 0.0297(14) Uani 1 1 d .
H1A H 0.5847 0.3594 0.4026 0.036 Uiso 1 1 calc R
N2 N 0.7590(7) 0.2761(5) 0.2755(4) 0.0285(11) Uani 1 1 d .
C15 C 0.1550(8) 0.5405(6) 0.4844(5) 0.0279(13) Uani 1 1 d .
H15A H 0.2594 0.5683 0.4737 0.033 Uiso 1 1 calc R
N4 N 0.6394(7) -0.0904(5) 0.7137(4) 0.0281(11) Uani 1 1 d .
C14 C 0.1514(7) 0.4086(6) 0.5511(5) 0.0219(12) Uani 1 1 d .
C17 C 0.7447(8) 0.0994(6) 0.8302(5) 0.0256(13) Uani 1 1 d .
C20 C 0.8279(8) -0.0221(6) 1.0382(5) 0.0276(13) Uani 1 1 d .
H20A H 0.7130 -0.0376 1.0639 0.033 Uiso 1 1 calc R
C9 C 0.7912(12) 0.3560(7) 0.0555(6) 0.051(2) Uani 1 1 d .
H9A H 0.8316 0.2663 0.0535 0.062 Uiso 1 1 calc R
C18 C 0.8741(8) 0.0524(6) 0.9194(5) 0.0224(12) Uani 1 1 d .
C13 C 0.3174(8) 0.3093(6) 0.6024(5) 0.0256(13) Uani 1 1 d .
C7 C 0.7144(9) 0.5926(6) -0.0503(5) 0.0290(14) Uani 1 1 d .
C19 C 1.0475(8) 0.0734(6) 0.8814(5) 0.0286(14) Uani 1 1 d .
H19A H 1.0797 0.1223 0.8014 0.034 Uiso 1 1 calc R
C5 C 0.6812(12) 0.5160(7) 0.1662(6) 0.050(2) Uani 1 1 d .
H5A H 0.6472 0.5358 0.2401 0.060 Uiso 1 1 calc R
C6 C 0.6664(12) 0.6200(7) 0.0592(6) 0.053(2) Uani 1 1 d .
H6A H 0.6233 0.7097 0.0612 0.064 Uiso 1 1 calc R
C16 C -0.0052(8) 0.3692(6) 0.5663(5) 0.0287(14) Uani 1 1 d .
H16A H -0.0093 0.2809 0.6113 0.034 Uiso 1 1 calc R
C12 C 0.7315(12) 0.6909(7) -0.2763(6) 0.049(2) Uani 1 1 d .
H12A H 0.7725 0.6110 -0.2986 0.058 Uiso 1 1 calc R
C3 C 0.8669(10) 0.1456(6) 0.2894(6) 0.0407(17) Uani 1 1 d .
H3B H 0.9473 0.1114 0.2286 0.049 Uiso 1 1 calc R
C2 C 0.8346(9) 0.0768(6) 0.4067(6) 0.0363(16) Uani 1 1 d .
H2A H 0.8896 -0.0144 0.4414 0.044 Uiso 1 1 calc R
C10 C 0.6945(11) -0.1809(7) 0.6487(6) 0.0464(19) Uani 1 1 d .
H10A H 0.7052 -0.1579 0.5645 0.056 Uiso 1 1 calc R
C8 C 0.7774(12) 0.4612(7) -0.0515(6) 0.052(2) Uani 1 1 d .
H8A H 0.8118 0.4417 -0.1255 0.063 Uiso 1 1 calc R
C11 C 0.6410(8) 0.8356(6) -0.1719(6) 0.0294(14) Uiso 1 1 d .
H11A H 0.6076 0.8714 -0.1067 0.035 Uiso 1 1 calc R

loop_
_atom_site_aniso_label
_atom_site_aniso_U_11
_atom_site_aniso_U_22
_atom_site_aniso_U_33
_atom_site_aniso_U_23
_atom_site_aniso_U_13
_atom_site_aniso_U_12
Co1 0.0199(4) 0.0215(4) 0.0200(4) 0.0019(3) -0.0088(3) -0.0030(3)
O1 0.032(2) 0.020(2) 0.034(2) 0.0044(19) -0.0094(19) 0.0003(18)
O3 0.034(2) 0.040(3) 0.024(2) 0.0019(19) -0.0127(18) -0.012(2)
O2 0.023(2) 0.035(2) 0.037(2) -0.013(2) -0.0149(18) -0.0013(18)
O4 0.021(2) 0.035(2) 0.043(3) -0.011(2) -0.0132(19) -0.0010(18)
N1 0.031(3) 0.026(3) 0.020(2) -0.001(2) -0.007(2) -0.007(2)
N3 0.043(3) 0.020(3) 0.019(2) 0.000(2) -0.008(2) -0.008(2)
C4 0.041(4) 0.020(3) 0.020(3) -0.002(2) -0.006(3) -0.005(3)
C1 0.039(4) 0.025(3) 0.018(3) -0.002(3) -0.006(3) -0.003(3)
N2 0.036(3) 0.020(3) 0.019(2) 0.000(2) -0.004(2) -0.001(2)
C15 0.020(3) 0.030(3) 0.036(3) -0.005(3) -0.009(3) -0.010(2)
N4 0.031(3) 0.025(3) 0.026(3) 0.002(2) -0.010(2) -0.009(2)
C14 0.017(3) 0.022(3) 0.024(3) -0.005(2) -0.008(2) 0.000(2)
C17 0.028(3) 0.018(3) 0.032(3) -0.005(3) -0.013(3) -0.005(2)
C20 0.021(3) 0.031(3) 0.029(3) -0.007(3) -0.001(2) -0.008(2)
C9 0.098(6) 0.020(3) 0.021(3) -0.006(3) -0.004(4) -0.001(4)
C18 0.027(3) 0.020(3) 0.019(3) -0.005(2) -0.006(2) -0.003(2)
C13 0.023(3) 0.031(3) 0.017(3) -0.004(3) -0.005(2) -0.002(3)
C7 0.042(4) 0.022(3) 0.019(3) 0.000(3) -0.005(3) -0.011(3)
C19 0.031(3) 0.035(3) 0.018(3) -0.003(3) -0.004(2) -0.011(3)
C5 0.091(6) 0.025(4) 0.021(3) -0.007(3) -0.002(4) -0.004(4)
C6 0.106(7) 0.017(3) 0.025(4) -0.004(3) -0.009(4) -0.004(4)
C16 0.029(3) 0.018(3) 0.031(3) 0.003(3) -0.008(3) -0.003(2)
C12 0.098(6) 0.024(3) 0.025(3) -0.004(3) -0.014(4) -0.018(4)
C3 0.048(4) 0.027(3) 0.028(3) -0.006(3) 0.002(3) 0.006(3)
C2 0.041(4) 0.025(3) 0.029(3) -0.001(3) -0.006(3) 0.001(3)
C10 0.087(6) 0.033(4) 0.024(3) -0.001(3) -0.017(4) -0.023(4)
C8 0.098(7) 0.027(4) 0.018(3) -0.006(3) -0.005(4) -0.002(4)

loop_
_atom_type_symbol
_atom_type_description
_atom_type_scat_dispersion_real
_atom_type_scat_dispersion_imag
_atom_type_scat_source
C C 0.0033 0.0016 'International Tables Vol C Tables 4.2.6.8 and 6.1.1.4'
H H 0.0000 0.0000 'International Tables Vol C Tables 4.2.6.8 and 6.1.1.4'
Co Co 0.3494 0.9721 'International Tables Vol C Tables 4.2.6.8 and 6.1.1.4'
N N 0.0061 0.0033 'International Tables Vol C Tables 4.2.6.8 and 6.1.1.4'
O O 0.0106 0.0060 'International Tables Vol C Tables 4.2.6.8 and 6.1.1.4'

loop_
_geom_angle_atom_site_label_1
_geom_angle_atom_site_label_2
_geom_angle_atom_site_label_3
_geom_angle
_geom_angle_site_symmetry_1
O3 Co1 O1 152.13(19) .
O3 Co1 N1 98.57(18) .
O1 Co1 N1 98.33(18) .
O3 Co1 N4 96.52(18) .
O1 Co1 N4 100.62(18) .
N1 Co1 N4 104.2(2) .
O3 Co1 O2 99.16(17) .
O1 Co1 O2 60.10(16) .
N1 Co1 O2 86.25(18) .
N4 Co1 O2 159.65(17) .
C13 O1 Co1 94.3(4) .
C17 O3 Co1 99.1(4) .
C13 O2 Co1 83.2(3) .
C1 N1 C2 105.8(5) .
C1 N1 Co1 124.7(4) .
C2 N1 Co1 129.5(4) .
C11 N3 C12 106.4(5) .
C11 N3 C7 126.9(5) .
C12 N3 C7 126.7(5) .
C5 C4 C9 119.5(6) .
C5 C4 N2 120.6(5) .
C9 C4 N2 119.9(5) .
N1 C1 N2 110.9(5) .
N1 C1 H1A 124.5 .
N2 C1 H1A 124.5 .
C1 N2 C3 106.8(5) .
C1 N2 C4 126.6(5) .
C3 N2 C4 126.6(5) .
C16 C15 C14 120.4(5) 2_566
C16 C15 H15A 119.8 2_566
C14 C15 H15A 119.8 .
C11 N4 C10 105.4(5) 1_546
C11 N4 Co1 124.6(4) 1_546
C10 N4 Co1 129.4(4) .
C16 C14 C15 119.0(5) .
C16 C14 C13 120.9(5) .
C15 C14 C13 120.1(5) .
O4 C17 O3 121.3(5) .
O4 C17 C18 120.6(5) .
O3 C17 C18 117.9(5) .
C19 C20 C18 120.1(5) 2_757
C19 C20 H20A 119.9 2_757
C18 C20 H20A 119.9 .
C4 C9 C8 119.7(6) .
C4 C9 H9A 120.2 .
C8 C9 H9A 120.2 .
C20 C18 C19 119.4(5) .
C20 C18 C17 120.1(5) .
C19 C18 C17 120.2(5) .
O2 C13 O1 121.7(5) .
O2 C13 C14 120.4(5) .
O1 C13 C14 117.8(5) .
C8 C7 C6 118.9(6) .
C8 C7 N3 121.3(5) .
C6 C7 N3 119.9(5) .
C20 C19 C18 120.4(5) 2_757
C20 C19 H19A 119.8 2_757
C18 C19 H19A 119.8 .
C4 C5 C6 120.4(6) .
C4 C5 H5A 119.8 .
C6 C5 H5A 119.8 .
C7 C6 C5 120.6(6) .
C7 C6 H6A 119.7 .
C5 C6 H6A 119.7 .
C15 C16 C14 120.7(5) 2_566
C15 C16 H16A 119.7 2_566
C14 C16 H16A 119.7 .
C10 C12 N3 106.2(6) 1_564
C10 C12 H12A 126.9 1_564
N3 C12 H12A 126.9 .
C2 C3 N2 107.0(6) .
C2 C3 H3B 126.5 .
N2 C3 H3B 126.5 .
C3 C2 N1 109.4(5) .
C3 C2 H2A 125.3 .
N1 C2 H2A 125.3 .
C12 C10 N4 110.2(6) 1_546
C12 C10 H10A 124.9 1_546
N4 C10 H10A 124.9 .
C7 C8 C9 121.0(6) .
C7 C8 H8A 119.5 .
C9 C8 H8A 119.5 .
N4 C11 N3 111.8(5) 1_564
N4 C11 H11A 124.1 1_564
N3 C11 H11A 124.1 .

loop_
_geom_bond_atom_site_label_1
_geom_bond_atom_site_label_2
_geom_bond_distance
_geom_bond_site_symmetry_2
Co1 O3 2.023(4) .
Co1 O1 2.054(4) .
Co1 N1 2.093(5) .
Co1 N4 2.099(5) .
Co1 O2 2.312(4) .
O1 C13 1.270(7) .
O3 C17 1.271(7) .
O2 C13 1.246(7) .
O4 C17 1.255(7) .
N1 C1 1.320(7) .
N1 C2 1.376(8) .
N3 C11 1.342(8) .
N3 C12 1.369(8) .
N3 C7 1.432(7) .
C4 C5 1.358(9) .
C4 C9 1.371(9) .
C4 N2 1.429(7) .
C1 N2 1.345(8) .
C1 H1A 0.9300 .
N2 C3 1.371(8) .
C15 C16 1.376(8) 2_566
C15 C14 1.383(8) .
C15 H15A 0.9300 .
N4 C11 1.315(7) 1_546
N4 C10 1.357(9) .
C14 C16 1.382(8) .
C14 C13 1.500(7) .
C17 C18 1.493(8) .
C20 C19 1.383(8) 2_757
C20 C18 1.385(8) .
C20 H20A 0.9300 .
C9 C8 1.381(9) .
C9 H9A 0.9300 .
C18 C19 1.393(8) .
C7 C8 1.356(9) .
C7 C6 1.369(9) .
C19 C20 1.383(8) 2_757
C19 H19A 0.9300 .
C5 C6 1.376(9) .
C5 H5A 0.9300 .
C6 H6A 0.9300 .
C16 C15 1.376(8) 2_566
C16 H16A 0.9300 .
C12 C10 1.349(9) 1_564
C12 H12A 0.9300 .
C3 C2 1.336(9) .
C3 H3B 0.9300 .
C2 H2A 0.9300 .
C10 C12 1.349(9) 1_546
C10 H10A 0.9300 .
C8 H8A 0.9300 .
C11 N4 1.315(7) 1_564
C11 H11A 0.9300 .
